data_1548213
loop_
_publ_author_name
'Franz, Daniel'
'Szilvasi, Tibor'
'Irran, Elisabeth'
'Inoue, Shigeyoshi'

_publ_section_title
;
 A monotopic aluminum telluride with an Al=Te double bond stabilized by
 N-heterocyclic carbenes
;
_journal_name_full 'Nature Communications'
_journal_page_first 10037
_journal_paper_doi 10.1038/ncomms10037
_journal_volume 6
_journal_year 2015
_chemical_formula_sum 'C54 H72 Al2 N6 Te2'
_chemical_formula_weight 1114.34
_space_group_IT_number 14
_symmetry_cell_setting monoclinic
_symmetry_space_group_name_Hall '-P 2yn'
_symmetry_space_group_name_H-M 'P 1 21/n 1'
_atom_sites_solution_hydrogens geom
_atom_sites_solution_primary direct
_atom_sites_solution_secondary difmap
_cell_angle_alpha 90.00
_cell_angle_beta 92.861(2)
_cell_angle_gamma 90.00
_cell_formula_units_Z 4
_cell_length_a 12.4329(2)
_cell_length_b 22.9150(4)
_cell_length_c 19.4190(5)
_cell_measurement_reflns_used 15026
_cell_measurement_temperature 150.00(10)
_cell_measurement_theta_max 73.5450
_cell_measurement_theta_min 2.9420
_cell_volume 5525.58(19)
_computing_cell_refinement
;
CrysAlisPro, Agilent Technologies,
Version 1.171.37.35 (release 13-08-2014 CrysAlis171 .NET)
(compiled Aug 13 2014,18:06:01)
;
_computing_data_collection
;
CrysAlisPro, Agilent Technologies,
Version 1.171.37.35 (release 13-08-2014 CrysAlis171 .NET)
(compiled Aug 13 2014,18:06:01)
;
_computing_data_reduction
;
CrysAlisPro, Agilent Technologies,
Version 1.171.37.35 (release 13-08-2014 CrysAlis171 .NET)
(compiled Aug 13 2014,18:06:01)
;
_computing_structure_refinement 'SHELXL-97 (Sheldrick, 1997)'
_computing_structure_solution 'SHELXS-97 (Sheldrick, 1990)'
_diffrn_ambient_environment N~2~
_diffrn_ambient_temperature 150.00(10)
_diffrn_detector 'CCD plate'
_diffrn_detector_area_resol_mean 10.5435
_diffrn_detector_type Atlas
_diffrn_measured_fraction_theta_full 1.000
_diffrn_measured_fraction_theta_max 1.000
_diffrn_measurement_device 'four-circle diffractometer'
_diffrn_measurement_device_type 'SuperNova, Single source at offset, Atlas'
_diffrn_measurement_method '\w scans'
_diffrn_radiation_monochromator mirror
_diffrn_radiation_probe x-ray
_diffrn_radiation_type 'Cu K\a'
_diffrn_radiation_wavelength 1.54184
_diffrn_reflns_av_R_equivalents 0.0805
_diffrn_reflns_av_sigmaI/netI 0.0549
_diffrn_reflns_limit_h_max 14
_diffrn_reflns_limit_h_min -14
_diffrn_reflns_limit_k_max 27
_diffrn_reflns_limit_k_min -26
_diffrn_reflns_limit_l_max 23
_diffrn_reflns_limit_l_min -22
_diffrn_reflns_number 35751
_diffrn_reflns_theta_full 67.50
_diffrn_reflns_theta_max 67.50
_diffrn_reflns_theta_min 2.99
_diffrn_source 'sealed X-ray tube'
_diffrn_source_type 'SuperNova (Cu) X-ray Source'
_exptl_absorpt_coefficient_mu 8.932
_exptl_absorpt_correction_T_max 0.6841
_exptl_absorpt_correction_T_min 0.1522
_exptl_absorpt_correction_type multi-scan
_exptl_absorpt_process_details
;
CrysAlisPro, Agilent Technologies,
Version 1.171.37.35 (release 13-08-2014 CrysAlis171 .NET)
(compiled Aug 13 2014,18:06:01)
Empirical absorption correction using spherical harmonics,
 implemented in SCALE3 ABSPACK scaling algorithm.
;
_exptl_crystal_colour blue
_exptl_crystal_density_diffrn 1.340
_exptl_crystal_density_method 'not measured'
_exptl_crystal_description plate
_exptl_crystal_F_000 2272
_exptl_crystal_size_max 0.34
_exptl_crystal_size_mid 0.09
_exptl_crystal_size_min 0.05
_refine_diff_density_max 11.807
_refine_diff_density_min -2.448
_refine_diff_density_rms 0.419
_refine_ls_extinction_method none
_refine_ls_goodness_of_fit_ref 1.059
_refine_ls_hydrogen_treatment constr
_refine_ls_matrix_type full
_refine_ls_number_parameters 593
_refine_ls_number_reflns 9958
_refine_ls_number_restraints 6
_refine_ls_restrained_S_all 1.059
_refine_ls_R_factor_all 0.1839
_refine_ls_R_factor_gt 0.1777
_refine_ls_shift/su_max 0.000
_refine_ls_shift/su_mean 0.000
_refine_ls_structure_factor_coef Fsqd
_refine_ls_weighting_details 'calc w=1/[\s^2^(Fo^2^)+(0.0644P)^2^+635.6360P] where P=(Fo^2^+2Fc^2^)/3'
_refine_ls_weighting_scheme calc
_refine_ls_wR_factor_gt 0.4134
_refine_ls_wR_factor_ref 0.4164
_reflns_number_gt 8881
_reflns_number_total 9958
_reflns_threshold_expression >2sigma(I)
_cod_data_source_file ncomms10037-s2.cif
_cod_data_source_block cu-1381a
_cod_original_sg_symbol_H-M P21/n
_cod_database_code 1548213

loop_
_symmetry_equiv_pos_as_xyz
'x, y, z'
'-x+1/2, y+1/2, -z+1/2'
'-x, -y, -z'
'x-1/2, -y-1/2, z-1/2'

loop_
_atom_site_label
_atom_site_type_symbol
_atom_site_fract_x
_atom_site_fract_y
_atom_site_fract_z
_atom_site_U_iso_or_equiv
_atom_site_adp_type
_atom_site_occupancy
_atom_site_symmetry_multiplicity
_atom_site_calc_flag
_atom_site_refinement_flags
_atom_site_disorder_assembly
_atom_site_disorder_group
Te1 Te 0.40982(13) 0.24559(6) 0.88121(7) 0.0380(4) Uani 1 1 d . . .
Te2 Te 0.63143(12) 0.24411(6) 0.87784(7) 0.0362(4) Uani 1 1 d . . .
Al1 Al 0.3988(4) 0.2557(2) 0.7459(3) 0.0252(12) Uani 1 1 d . . .
Al2 Al 0.6089(4) 0.2361(2) 0.7421(3) 0.0232(11) Uani 1 1 d . . .
N1 N 0.5187(11) 0.3014(6) 0.7230(7) 0.016(3) Uani 1 1 d . . .
N2 N 0.4752(12) 0.4040(6) 0.7352(8) 0.017(3) Uani 1 1 d . . .
N3 N 0.6350(11) 0.3828(6) 0.7009(8) 0.020(3) Uani 1 1 d . . .
N4 N 0.4828(12) 0.1900(6) 0.7227(7) 0.018(3) Uani 1 1 d . . .
N5 N 0.3654(11) 0.1096(6) 0.6973(8) 0.020(3) Uani 1 1 d . . .
N6 N 0.5313(12) 0.0891(6) 0.7306(7) 0.019(3) Uani 1 1 d U . .
C1 C 0.4607(13) 0.1340(7) 0.7172(8) 0.013(3) Uani 1 1 d . . .
C2 C 0.3739(17) 0.0492(8) 0.6959(11) 0.029(4) Uani 1 1 d . . .
H2A H 0.3187 0.0223 0.6825 0.035 Uiso 1 1 calc R . .
C3 C 0.4731(15) 0.0366(8) 0.7166(11) 0.028(4) Uani 1 1 d . . .
H3A H 0.5017 -0.0017 0.7216 0.033 Uiso 1 1 calc R . .
C4 C 0.2738(15) 0.1393(8) 0.6629(10) 0.025(4) Uani 1 1 d . . .
C5 C 0.2727(16) 0.1468(9) 0.5927(11) 0.029(4) Uani 1 1 d . . .
C6 C 0.181(2) 0.1710(11) 0.5601(12) 0.047(6) Uani 1 1 d . . .
H6A H 0.1782 0.1766 0.5116 0.057 Uiso 1 1 calc R . .
C7 C 0.0949(19) 0.1869(11) 0.5979(16) 0.052(7) Uani 1 1 d . . .
H7A H 0.0332 0.2037 0.5750 0.062 Uiso 1 1 calc R . .
C8 C 0.0965(17) 0.1786(9) 0.6693(14) 0.042(6) Uani 1 1 d . . .
H8A H 0.0360 0.1887 0.6949 0.050 Uiso 1 1 calc R . .
C9 C 0.1892(15) 0.1552(8) 0.7019(12) 0.031(5) Uani 1 1 d . . .
C10 C 0.3653(18) 0.1292(12) 0.5508(12) 0.043(6) Uani 1 1 d . . .
H10A H 0.4205 0.1122 0.5843 0.052 Uiso 1 1 calc R . .
C11 C 0.421(3) 0.1793(19) 0.516(2) 0.119(17) Uani 1 1 d . . .
H11A H 0.4527 0.2059 0.5506 0.178 Uiso 1 1 calc R . .
H11B H 0.3685 0.2005 0.4859 0.178 Uiso 1 1 calc R . .
H11C H 0.4781 0.1638 0.4877 0.178 Uiso 1 1 calc R . .
C12 C 0.335(4) 0.079(2) 0.499(2) 0.13(2) Uani 1 1 d . . .
H12A H 0.3085 0.0457 0.5246 0.190 Uiso 1 1 calc R . .
H12B H 0.3979 0.0682 0.4744 0.190 Uiso 1 1 calc R . .
H12C H 0.2777 0.0931 0.4664 0.190 Uiso 1 1 calc R . .
C13 C 0.1939(15) 0.1463(9) 0.7797(12) 0.033(5) Uani 1 1 d . . .
H13A H 0.2710 0.1482 0.7968 0.039 Uiso 1 1 calc R . .
C14 C 0.131(2) 0.1922(11) 0.8183(16) 0.053(7) Uani 1 1 d . . .
H14A H 0.1389 0.2303 0.7962 0.080 Uiso 1 1 calc R . .
H14B H 0.1590 0.1943 0.8663 0.080 Uiso 1 1 calc R . .
H14C H 0.0546 0.1814 0.8171 0.080 Uiso 1 1 calc R . .
C15 C 0.150(2) 0.0858(11) 0.7965(15) 0.051(6) Uani 1 1 d . . .
H15A H 0.1541 0.0800 0.8466 0.077 Uiso 1 1 calc R . .
H15B H 0.1929 0.0559 0.7746 0.077 Uiso 1 1 calc R . .
H15C H 0.0748 0.0828 0.7792 0.077 Uiso 1 1 calc R . .
C16 C 0.6361(13) 0.0902(7) 0.7634(10) 0.021(4) Uani 1 1 d . . .
C17 C 0.7235(14) 0.1019(7) 0.7228(10) 0.022(4) Uani 1 1 d . . .
C18 C 0.8261(19) 0.1045(9) 0.7567(13) 0.040(5) Uani 1 1 d . . .
H18A H 0.8874 0.1133 0.7314 0.048 Uiso 1 1 calc R . .
C19 C 0.8380(15) 0.0941(9) 0.8274(13) 0.036(5) Uani 1 1 d . . .
H19A H 0.9075 0.0966 0.8498 0.043 Uiso 1 1 calc R . .
C20 C 0.7511(18) 0.0803(9) 0.8653(12) 0.036(5) Uani 1 1 d . . .
H20A H 0.7612 0.0725 0.9133 0.043 Uiso 1 1 calc R . .
C21 C 0.6496(17) 0.0777(8) 0.8340(10) 0.029(4) Uani 1 1 d . . .
C22 C 0.7091(16) 0.1093(9) 0.6434(12) 0.034(5) Uani 1 1 d . . .
H22A H 0.6419 0.1324 0.6335 0.041 Uiso 1 1 calc R . .
C23 C 0.800(2) 0.1411(10) 0.6117(12) 0.046(6) Uani 1 1 d . . .
H23A H 0.8102 0.1792 0.6340 0.069 Uiso 1 1 calc R . .
H23B H 0.7828 0.1467 0.5623 0.069 Uiso 1 1 calc R . .
H23C H 0.8662 0.1181 0.6180 0.069 Uiso 1 1 calc R . .
C24 C 0.693(2) 0.0493(10) 0.6105(13) 0.047(6) Uani 1 1 d . . .
H24A H 0.6269 0.0317 0.6266 0.071 Uiso 1 1 calc R . .
H24B H 0.7546 0.0243 0.6235 0.071 Uiso 1 1 calc R . .
H24C H 0.6869 0.0534 0.5602 0.071 Uiso 1 1 calc R . .
C25 C 0.5525(17) 0.0592(10) 0.8754(10) 0.031(5) Uani 1 1 d . . .
H25A H 0.4847 0.0717 0.8497 0.038 Uiso 1 1 calc R . .
C26 C 0.556(2) 0.0863(10) 0.9472(12) 0.043(6) Uani 1 1 d . . .
H26A H 0.5655 0.1286 0.9434 0.065 Uiso 1 1 calc R . .
H26B H 0.6160 0.0697 0.9752 0.065 Uiso 1 1 calc R . .
H26C H 0.4881 0.0781 0.9691 0.065 Uiso 1 1 calc R . .
C27 C 0.552(2) -0.0080(10) 0.8829(14) 0.046(6) Uani 1 1 d . . .
H27A H 0.5568 -0.0260 0.8374 0.069 Uiso 1 1 calc R . .
H27B H 0.4849 -0.0204 0.9032 0.069 Uiso 1 1 calc R . .
H27C H 0.6135 -0.0203 0.9130 0.069 Uiso 1 1 calc R . .
C28 C 0.5383(14) 0.3575(7) 0.7200(9) 0.017(3) Uani 1 1 d . . .
C29 C 0.5305(13) 0.4564(7) 0.7238(10) 0.021(4) Uani 1 1 d . . .
H29A H 0.5033 0.4946 0.7304 0.025 Uiso 1 1 calc R . .
C30 C 0.6283(17) 0.4431(8) 0.7018(11) 0.029(4) Uani 1 1 d . . .
H30A H 0.6823 0.4698 0.6893 0.035 Uiso 1 1 calc R . .
C31 C 0.3707(15) 0.4009(7) 0.7647(10) 0.023(4) Uani 1 1 d . . .
C32 C 0.2847(14) 0.3901(8) 0.7207(10) 0.023(4) Uani 1 1 d . . .
C33 C 0.1818(17) 0.3879(8) 0.7521(12) 0.034(5) Uani 1 1 d . . .
H33A H 0.1180 0.3805 0.7244 0.040 Uiso 1 1 calc R . .
C34 C 0.1758(16) 0.3965(9) 0.8223(12) 0.034(5) Uani 1 1 d . . .
H34A H 0.1084 0.3925 0.8428 0.040 Uiso 1 1 calc R . .
C35 C 0.2652(17) 0.4107(8) 0.8627(11) 0.032(5) Uani 1 1 d . . .
H35A H 0.2584 0.4180 0.9105 0.038 Uiso 1 1 calc R . .
C36 C 0.3660(16) 0.4147(7) 0.8350(10) 0.025(4) Uani 1 1 d . . .
C37 C 0.2888(16) 0.3811(8) 0.6418(11) 0.029(4) Uani 1 1 d . . .
H37A H 0.3547 0.3576 0.6333 0.034 Uiso 1 1 calc R . .
C38 C 0.1950(17) 0.3496(10) 0.6090(12) 0.035(5) Uani 1 1 d . . .
H38A H 0.1863 0.3120 0.6320 0.053 Uiso 1 1 calc R . .
H38B H 0.2071 0.3431 0.5601 0.053 Uiso 1 1 calc R . .
H38C H 0.1297 0.3731 0.6132 0.053 Uiso 1 1 calc R . .
C39 C 0.303(2) 0.4406(10) 0.6090(13) 0.043(6) Uani 1 1 d . . .
H39A H 0.3704 0.4582 0.6273 0.065 Uiso 1 1 calc R . .
H39B H 0.2424 0.4658 0.6196 0.065 Uiso 1 1 calc R . .
H39C H 0.3055 0.4361 0.5589 0.065 Uiso 1 1 calc R . .
C40 C 0.4649(17) 0.4343(9) 0.8792(10) 0.030(4) Uani 1 1 d . . .
H40A H 0.5310 0.4234 0.8549 0.036 Uiso 1 1 calc R . .
C41 C 0.4706(19) 0.4051(11) 0.9514(12) 0.044(6) Uani 1 1 d . . .
H41A H 0.4718 0.3626 0.9461 0.066 Uiso 1 1 calc R . .
H41B H 0.4075 0.4165 0.9765 0.066 Uiso 1 1 calc R . .
H41C H 0.5362 0.4179 0.9772 0.066 Uiso 1 1 calc R . .
C42 C 0.463(2) 0.5008(10) 0.8884(13) 0.049(7) Uani 1 1 d . . .
H42A H 0.4576 0.5196 0.8431 0.073 Uiso 1 1 calc R . .
H42B H 0.5301 0.5133 0.9131 0.073 Uiso 1 1 calc R . .
H42C H 0.4016 0.5119 0.9150 0.073 Uiso 1 1 calc R . .
C43 C 0.7156(14) 0.3556(8) 0.6601(10) 0.023(4) Uani 1 1 d . . .
C44 C 0.6946(17) 0.3542(8) 0.5889(11) 0.032(5) Uani 1 1 d . . .
C45 C 0.774(2) 0.3333(11) 0.5477(13) 0.048(6) Uani 1 1 d . . .
H45A H 0.7618 0.3318 0.4991 0.058 Uiso 1 1 calc R . .
C46 C 0.871(2) 0.3147(13) 0.5782(14) 0.056(7) Uani 1 1 d . . .
H46A H 0.9262 0.3009 0.5498 0.067 Uiso 1 1 calc R . .
C47 C 0.8904(15) 0.3158(9) 0.6495(13) 0.036(5) Uani 1 1 d . . .
H47A H 0.9575 0.3027 0.6693 0.043 Uiso 1 1 calc R . .
C48 C 0.8096(15) 0.3364(8) 0.6926(11) 0.027(4) Uani 1 1 d . . .
C49 C 0.591(2) 0.3762(11) 0.5528(12) 0.046(6) Uani 1 1 d . . .
H49A H 0.5461 0.3918 0.5901 0.055 Uiso 1 1 calc R . .
C50 C 0.526(2) 0.3294(15) 0.5189(19) 0.074(9) Uani 1 1 d . . .
H50A H 0.5093 0.2996 0.5529 0.112 Uiso 1 1 calc R . .
H50B H 0.5670 0.3116 0.4825 0.112 Uiso 1 1 calc R . .
H50C H 0.4590 0.3459 0.4986 0.112 Uiso 1 1 calc R . .
C51 C 0.612(3) 0.4284(16) 0.5048(18) 0.086(11) Uani 1 1 d . . .
H51A H 0.6328 0.4626 0.5327 0.129 Uiso 1 1 calc R . .
H51B H 0.5459 0.4373 0.4768 0.129 Uiso 1 1 calc R . .
H51C H 0.6696 0.4185 0.4744 0.129 Uiso 1 1 calc R . .
C52 C 0.8280(13) 0.3401(8) 0.7695(11) 0.027(4) Uani 1 1 d . . .
H52A H 0.7565 0.3361 0.7905 0.033 Uiso 1 1 calc R . .
C53 C 0.8736(18) 0.3987(9) 0.7901(13) 0.041(5) Uani 1 1 d . . .
H53A H 0.8944 0.3984 0.8395 0.061 Uiso 1 1 calc R . .
H53B H 0.8192 0.4289 0.7807 0.061 Uiso 1 1 calc R . .
H53C H 0.9370 0.4068 0.7637 0.061 Uiso 1 1 calc R . .
C54 C 0.9019(16) 0.2912(9) 0.7991(14) 0.040(6) Uani 1 1 d . . .
H54A H 0.8896 0.2859 0.8481 0.060 Uiso 1 1 calc R . .
H54B H 0.9773 0.3019 0.7935 0.060 Uiso 1 1 calc R . .
H54C H 0.8856 0.2547 0.7743 0.060 Uiso 1 1 calc R . .

loop_
_atom_site_aniso_label
_atom_site_aniso_U_11
_atom_site_aniso_U_22
_atom_site_aniso_U_33
_atom_site_aniso_U_23
_atom_site_aniso_U_13
_atom_site_aniso_U_12
Te1 0.0614(10) 0.0208(7) 0.0326(7) 0.0003(5) 0.0099(6) -0.0053(6)
Te2 0.0512(9) 0.0225(7) 0.0338(7) 0.0001(5) -0.0086(6) -0.0044(6)
Al1 0.022(3) 0.014(3) 0.040(3) 0.004(2) 0.003(2) -0.002(2)
Al2 0.020(3) 0.012(2) 0.037(3) -0.001(2) 0.000(2) 0.001(2)
N1 0.008(7) 0.012(7) 0.028(8) 0.000(6) 0.000(6) -0.001(5)
N2 0.020(8) 0.004(6) 0.029(8) 0.006(5) 0.005(6) -0.005(5)
N3 0.008(7) 0.008(7) 0.045(9) 0.001(6) 0.003(6) 0.000(5)
N4 0.022(8) 0.008(6) 0.024(8) 0.000(5) -0.002(6) 0.001(6)
N5 0.012(7) 0.009(7) 0.039(9) -0.010(6) 0.006(6) -0.007(6)
N6 0.019(4) 0.017(4) 0.020(4) -0.002(3) 0.000(3) 0.001(3)
C1 0.011(8) 0.007(7) 0.022(8) 0.004(6) -0.001(6) 0.000(6)
C2 0.034(11) 0.009(8) 0.043(12) -0.006(8) -0.006(9) -0.001(8)
C3 0.023(10) 0.008(8) 0.049(12) -0.001(8) -0.014(9) -0.004(7)
C4 0.017(9) 0.023(9) 0.034(10) 0.000(8) -0.003(8) -0.003(7)
C5 0.023(10) 0.025(10) 0.039(11) -0.001(8) -0.012(8) -0.006(8)
C6 0.055(16) 0.051(15) 0.034(12) 0.009(11) -0.020(11) -0.021(12)
C7 0.024(12) 0.038(13) 0.09(2) 0.013(13) -0.025(13) -0.008(10)
C8 0.019(10) 0.024(11) 0.080(18) 0.005(11) -0.015(11) -0.008(8)
C9 0.017(10) 0.019(9) 0.057(13) 0.007(9) -0.001(9) -0.005(8)
C10 0.029(12) 0.061(16) 0.040(13) -0.005(11) -0.005(10) -0.017(11)
C11 0.10(3) 0.11(3) 0.15(4) 0.03(3) 0.06(3) -0.05(3)
C12 0.15(4) 0.15(4) 0.09(3) -0.08(3) 0.05(3) -0.10(3)
C13 0.011(9) 0.036(11) 0.050(13) -0.008(10) 0.002(8) 0.001(8)
C14 0.038(14) 0.042(14) 0.08(2) -0.010(13) 0.016(13) -0.005(11)
C15 0.053(16) 0.035(13) 0.068(17) -0.001(12) 0.013(13) 0.002(12)
C16 0.010(8) 0.012(8) 0.040(11) 0.001(7) -0.012(7) 0.001(6)
C17 0.014(9) 0.011(8) 0.043(11) -0.001(7) 0.003(8) 0.003(7)
C18 0.036(12) 0.022(10) 0.060(15) -0.005(10) -0.017(11) 0.006(9)
C19 0.011(9) 0.030(11) 0.066(15) 0.004(10) -0.010(9) 0.008(8)
C20 0.035(12) 0.026(11) 0.046(13) -0.001(9) -0.012(10) -0.001(9)
C21 0.031(11) 0.020(9) 0.035(11) 0.000(8) 0.001(9) 0.014(8)
C22 0.016(10) 0.035(12) 0.053(13) -0.003(10) 0.002(9) 0.008(8)
C23 0.059(16) 0.039(13) 0.044(13) -0.012(10) 0.024(12) -0.025(12)
C24 0.059(16) 0.037(13) 0.045(14) -0.011(11) 0.002(12) -0.005(12)
C25 0.025(10) 0.042(12) 0.026(10) -0.001(9) -0.001(8) -0.010(9)
C26 0.047(14) 0.035(12) 0.047(14) 0.003(10) -0.006(11) 0.011(11)
C27 0.045(14) 0.033(12) 0.060(16) 0.000(11) 0.008(12) -0.016(11)
C28 0.020(9) 0.009(8) 0.022(9) -0.001(6) -0.005(7) 0.000(7)
C29 0.008(8) 0.005(7) 0.049(12) 0.001(7) -0.004(7) 0.002(6)
C30 0.029(11) 0.018(9) 0.041(12) 0.002(8) 0.008(9) -0.002(8)
C31 0.022(9) 0.004(7) 0.043(11) -0.003(7) 0.017(8) 0.003(7)
C32 0.010(8) 0.017(9) 0.042(11) 0.010(8) -0.004(7) 0.005(7)
C33 0.030(11) 0.018(9) 0.054(14) -0.002(9) 0.014(10) 0.006(8)
C34 0.014(9) 0.032(11) 0.055(14) 0.006(10) 0.002(9) 0.017(8)
C35 0.030(11) 0.023(10) 0.043(12) 0.001(9) 0.015(9) 0.002(8)
C36 0.027(10) 0.012(8) 0.034(10) 0.003(7) -0.003(8) 0.008(7)
C37 0.022(10) 0.015(9) 0.049(12) -0.002(8) -0.004(9) 0.001(7)
C38 0.025(11) 0.034(11) 0.046(13) 0.000(9) -0.018(9) 0.006(9)
C39 0.047(14) 0.035(12) 0.047(14) 0.005(10) -0.006(11) -0.004(11)
C40 0.033(11) 0.030(11) 0.027(10) 0.000(8) -0.007(8) 0.008(9)
C41 0.036(13) 0.053(15) 0.041(13) -0.005(11) -0.020(10) -0.003(11)
C42 0.059(16) 0.036(13) 0.051(14) -0.016(11) -0.001(12) -0.031(12)
C43 0.013(9) 0.019(9) 0.040(11) -0.001(8) 0.016(8) -0.004(7)
C44 0.033(11) 0.017(9) 0.046(13) -0.003(8) 0.008(9) -0.003(8)
C45 0.065(18) 0.044(14) 0.038(13) -0.010(11) 0.018(12) -0.016(13)
C46 0.030(13) 0.08(2) 0.061(17) -0.027(15) 0.018(12) -0.005(13)
C47 0.006(9) 0.026(10) 0.078(17) 0.003(10) 0.010(9) 0.002(7)
C48 0.017(9) 0.013(8) 0.053(13) 0.002(8) 0.007(8) -0.001(7)
C49 0.051(15) 0.052(15) 0.033(12) 0.007(11) -0.005(10) 0.000(12)
C50 0.041(16) 0.08(2) 0.10(3) -0.004(19) 0.000(16) -0.009(15)
C51 0.10(3) 0.09(3) 0.07(2) 0.037(19) 0.01(2) 0.03(2)
C52 0.002(8) 0.025(10) 0.054(13) 0.005(9) 0.000(8) -0.001(7)
C53 0.032(12) 0.025(11) 0.064(15) -0.001(10) -0.011(11) -0.002(9)
C54 0.018(10) 0.024(10) 0.078(17) 0.008(10) -0.012(10) -0.006(8)

loop_
_atom_type_symbol
_atom_type_description
_atom_type_scat_dispersion_real
_atom_type_scat_dispersion_imag
_atom_type_scat_source
C C 0.0181 0.0091 'International Tables Vol C Tables 4.2.6.8 and 6.1.1.4'
H H 0.0000 0.0000 'International Tables Vol C Tables 4.2.6.8 and 6.1.1.4'
N N 0.0311 0.0180 'International Tables Vol C Tables 4.2.6.8 and 6.1.1.4'
Al Al 0.2130 0.2455 'International Tables Vol C Tables 4.2.6.8 and 6.1.1.4'
Te Te -0.1759 6.3531 'International Tables Vol C Tables 4.2.6.8 and 6.1.1.4'

loop_
_geom_angle_atom_site_label_1
_geom_angle_atom_site_label_2
_geom_angle_atom_site_label_3
_geom_angle
_geom_angle_site_symmetry_1
_geom_angle_site_symmetry_3
Al1 Te1 Te2 88.84(13) . .
Al2 Te2 Te1 88.17(13) . .
N1 Al1 N4 86.2(6) . .
N1 Al1 Te1 106.3(5) . .
N4 Al1 Te1 99.5(5) . .
N1 Al1 Al2 45.6(4) . .
N4 Al1 Al2 46.0(5) . .
Te1 Al1 Al2 90.6(2) . .
N1 Al2 N4 85.8(6) . .
N1 Al2 Te2 99.9(5) . .
N4 Al2 Te2 106.3(5) . .
N1 Al2 Al1 45.5(4) . .
N4 Al2 Al1 45.7(4) . .
Te2 Al2 Al1 90.9(2) . .
C28 N1 Al1 134.8(12) . .
C28 N1 Al2 132.4(12) . .
Al1 N1 Al2 88.9(6) . .
C28 N2 C29 110.0(14) . .
C28 N2 C31 125.8(13) . .
C29 N2 C31 124.0(14) . .
C30 N3 C28 111.0(15) . .
C30 N3 C43 118.7(15) . .
C28 N3 C43 126.2(14) . .
C1 N4 Al1 132.7(12) . .
C1 N4 Al2 136.1(12) . .
Al1 N4 Al2 88.3(6) . .
C1 N5 C2 110.6(15) . .
C1 N5 C4 126.2(14) . .
C2 N5 C4 121.0(15) . .
C1 N6 C16 129.5(14) . .
C1 N6 C3 106.5(14) . .
C16 N6 C3 123.1(14) . .
N4 C1 N5 127.2(15) . .
N4 C1 N6 126.0(15) . .
N5 C1 N6 106.7(14) . .
C3 C2 N5 106.6(17) . .
C2 C3 N6 109.5(16) . .
C5 C4 C9 122.9(18) . .
C5 C4 N5 118.8(17) . .
C9 C4 N5 118.2(17) . .
C4 C5 C6 118(2) . .
C4 C5 C10 122.3(18) . .
C6 C5 C10 120(2) . .
C7 C6 C5 120(2) . .
C6 C7 C8 121(2) . .
C9 C8 C7 118(2) . .
C4 C9 C8 119(2) . .
C4 C9 C13 121.2(17) . .
C8 C9 C13 120(2) . .
C5 C10 C11 115(3) . .
C5 C10 C12 112(2) . .
C11 C10 C12 112(3) . .
C9 C13 C14 114(2) . .
C9 C13 C15 109.7(18) . .
C14 C13 C15 108.7(19) . .
C17 C16 C21 122.1(16) . .
C17 C16 N6 118.0(17) . .
C21 C16 N6 119.8(17) . .
C16 C17 C18 117.0(19) . .
C16 C17 C22 121.8(16) . .
C18 C17 C22 121.2(19) . .
C19 C18 C17 120(2) . .
C20 C19 C18 121(2) . .
C21 C20 C19 120(2) . .
C20 C21 C16 119(2) . .
C20 C21 C25 120.4(19) . .
C16 C21 C25 120.5(18) . .
C23 C22 C24 110.5(19) . .
C23 C22 C17 114.1(18) . .
C24 C22 C17 108.9(18) . .
C26 C25 C21 112.2(18) . .
C26 C25 C27 108.6(18) . .
C21 C25 C27 109.3(18) . .
N1 C28 N2 130.2(16) . .
N1 C28 N3 125.6(16) . .
N2 C28 N3 104.1(13) . .
C30 C29 N2 108.3(15) . .
C29 C30 N3 106.6(16) . .
C32 C31 C36 125.6(17) . .
C32 C31 N2 117.0(17) . .
C36 C31 N2 117.1(17) . .
C31 C32 C33 115.3(19) . .
C31 C32 C37 125.6(17) . .
C33 C32 C37 119.1(17) . .
C34 C33 C32 120(2) . .
C35 C34 C33 121(2) . .
C34 C35 C36 121(2) . .
C35 C36 C31 116.3(18) . .
C35 C36 C40 121.0(18) . .
C31 C36 C40 122.6(18) . .
C38 C37 C39 111.1(18) . .
C38 C37 C32 115.1(18) . .
C39 C37 C32 107.8(16) . .
C36 C40 C42 110.0(17) . .
C36 C40 C41 112.3(18) . .
C42 C40 C41 108.9(18) . .
C48 C43 C44 124.1(18) . .
C48 C43 N3 118.9(18) . .
C44 C43 N3 116.9(17) . .
C45 C44 C43 118(2) . .
C45 C44 C49 117(2) . .
C43 C44 C49 124.1(19) . .
C44 C45 C46 119(2) . .
C45 C46 C47 121(2) . .
C46 C47 C48 120(2) . .
C43 C48 C47 117(2) . .
C43 C48 C52 121.5(17) . .
C47 C48 C52 121.9(18) . .
C50 C49 C44 113(2) . .
C50 C49 C51 113(3) . .
C44 C49 C51 112(2) . .
C48 C52 C53 110.7(17) . .
C48 C52 C54 112.7(18) . .
C53 C52 C54 109.8(16) . .

loop_
_geom_bond_atom_site_label_1
_geom_bond_atom_site_label_2
_geom_bond_distance
_geom_bond_site_symmetry_2
Te1 Al1 2.634(6) .
Te1 Te2 2.759(2) .
Te2 Al2 2.643(6) .
Al1 N1 1.893(15) .
Al1 N4 1.900(15) .
Al1 Al2 2.655(8) .
Al2 N1 1.897(15) .
Al2 N4 1.912(15) .
N1 C28 1.31(2) .
N2 C28 1.36(2) .
N2 C29 1.41(2) .
N2 C31 1.45(2) .
N3 C30 1.38(2) .
N3 C28 1.40(2) .
N3 C43 1.45(2) .
N4 C1 1.31(2) .
N5 C1 1.35(2) .
N5 C2 1.39(2) .
N5 C4 1.46(2) .
N6 C1 1.37(2) .
N6 C16 1.42(2) .
N6 C3 1.42(2) .
C2 C3 1.31(3) .
C4 C5 1.37(3) .
C4 C9 1.38(3) .
C5 C6 1.39(3) .
C5 C10 1.50(3) .
C6 C7 1.38(4) .
C7 C8 1.40(4) .
C8 C9 1.39(3) .
C9 C13 1.52(3) .
C10 C11 1.52(4) .
C10 C12 1.55(4) .
C13 C14 1.53(3) .
C13 C15 1.53(3) .
C16 C17 1.40(3) .
C16 C21 1.40(3) .
C17 C18 1.41(3) .
C17 C22 1.55(3) .
C18 C19 1.39(3) .
C19 C20 1.37(3) .
C20 C21 1.37(3) .
C21 C25 1.54(3) .
C22 C23 1.50(3) .
C22 C24 1.53(3) .
C25 C26 1.53(3) .
C25 C27 1.55(3) .
C29 C30 1.34(3) .
C31 C32 1.36(3) .
C31 C36 1.41(3) .
C32 C33 1.45(3) .
C32 C37 1.55(3) .
C33 C34 1.38(3) .
C34 C35 1.37(3) .
C35 C36 1.39(3) .
C36 C40 1.53(3) .
C37 C38 1.49(3) .
C37 C39 1.52(3) .
C40 C42 1.53(3) .
C40 C41 1.55(3) .
C43 C48 1.37(3) .
C43 C44 1.40(3) .
C44 C45 1.38(3) .
C44 C49 1.52(3) .
C45 C46 1.39(4) .
C46 C47 1.39(4) .
C47 C48 1.42(3) .
C48 C52 1.50(3) .
C49 C50 1.48(4) .
C49 C51 1.55(4) .
C52 C53 1.50(3) .
C52 C54 1.54(3) .
